data_4131533
loop_
_publ_author_name
'Kundu, Subrata'
'Samuel, Prinson P.'
'Sinhababu, Soumen'
'Luebben, Anna V.'
'Dittrich, Birger'
'Andrada, Diego M.'
'Frenking, Gernot'
'St\"uckl, A Claudia'
'Schwederski, Brigitte'
'Paretzki, Alexa'
'Kaim, Wolfgang'
'Roesky, Herbert W.'

_publ_section_title
;
 Organosilicon Radicals with Si-H and Si-Me Bonds from Commodity
 Precursors.
;
_journal_issue 32
_journal_name_full 'Journal of the American Chemical Society'
_journal_page_first 11028
_journal_page_last 11031
_journal_paper_doi 10.1021/jacs.7b06610
_journal_volume 139
_journal_year 2017
_chemical_formula_moiety 'C42 H68 Cl2 N2 Si2'
_chemical_formula_sum 'C42 H68 Cl2 N2 Si2'
_chemical_formula_weight 728.06
_space_group_crystal_system monoclinic
_space_group_IT_number 15
_space_group_name_Hall '-C 2yc'
_space_group_name_H-M_alt 'C 1 2/c 1'
_atom_sites_solution_hydrogens geom
_audit_creation_method SHELXL-2014/6
_cell_angle_alpha 90
_cell_angle_beta 96.496(6)
_cell_angle_gamma 90
_cell_formula_units_Z 4
_cell_length_a 17.9435(5)
_cell_length_b 11.618(2)
_cell_length_c 20.300(2)
_cell_measurement_reflns_used 51683
_cell_measurement_temperature 100(2)
_cell_measurement_theta_max 23.09
_cell_measurement_theta_min 1.858
_cell_volume 4204.7(8)
_computing_cell_refinement 'XDS (Kabsch, 2010)'
_computing_data_collection 'XDS (Kabsch, 2010)'
_computing_molecular_graphics 'SHELXLE (Huebschle, 2011)'
_computing_publication_material 'enCIFer 1.5.1, CCDC, 2015'
_computing_structure_refinement 'SHELXL-2014 (Sheldrick, 2014)'
_computing_structure_solution 'SHELXS-97 (Sheldrick, 2008)'
_diffrn_ambient_temperature 100(2)
_diffrn_measured_fraction_theta_full 0.999
_diffrn_measured_fraction_theta_max 0.998
_diffrn_measurement_device_type 'Microdiffractometer at the SLS'
_diffrn_measurement_method '\f scans'
_diffrn_radiation_type synchrotron
_diffrn_radiation_wavelength 0.6358
_diffrn_reflns_av_R_equivalents 0.0402
_diffrn_reflns_av_unetI/netI 0.0150
_diffrn_reflns_Laue_measured_fraction_full 0.999
_diffrn_reflns_Laue_measured_fraction_max 0.998
_diffrn_reflns_limit_h_max 23
_diffrn_reflns_limit_h_min -23
_diffrn_reflns_limit_k_max 15
_diffrn_reflns_limit_k_min -15
_diffrn_reflns_limit_l_max 27
_diffrn_reflns_limit_l_min -27
_diffrn_reflns_number 89836
_diffrn_reflns_point_group_measured_fraction_full 0.999
_diffrn_reflns_point_group_measured_fraction_max 0.998
_diffrn_reflns_theta_full 23.096
_diffrn_reflns_theta_max 25.838
_diffrn_reflns_theta_min 1.858
_diffrn_source 'monochromated X-rays beamline X10SA@SLS'
_exptl_absorpt_coefficient_mu 0.191
_exptl_absorpt_correction_T_max 0.7452
_exptl_absorpt_correction_T_min 0.6950
_exptl_absorpt_correction_type empirical
_exptl_absorpt_process_details
;
SADABS version 2016/2, multi-scan. (G. M. Sheldrick, 2016)
;
_exptl_crystal_colour green
_exptl_crystal_density_diffrn 1.150
_exptl_crystal_description needle
_exptl_crystal_F_000 1584
_exptl_crystal_size_max 0.034
_exptl_crystal_size_mid 0.011
_exptl_crystal_size_min 0.010
_refine_diff_density_max 0.718
_refine_diff_density_min -0.661
_refine_diff_density_rms 0.064
_refine_ls_extinction_method none
_refine_ls_goodness_of_fit_ref 1.068
_refine_ls_hydrogen_treatment constr
_refine_ls_matrix_type full
_refine_ls_number_parameters 226
_refine_ls_number_reflns 5221
_refine_ls_number_restraints 0
_refine_ls_restrained_S_all 1.068
_refine_ls_R_factor_all 0.0417
_refine_ls_R_factor_gt 0.0413
_refine_ls_shift/su_max 0.001
_refine_ls_shift/su_mean 0.000
_refine_ls_structure_factor_coef Fsqd
_refine_ls_weighting_details 'w=1/[\s^2^(Fo^2^)+(0.0713P)^2^+5.0000P] where P=(Fo^2^+2Fc^2^)/3'
_refine_ls_weighting_scheme calc
_refine_ls_wR_factor_gt 0.1245
_refine_ls_wR_factor_ref 0.1249
_reflns_Friedel_coverage 0.000
_reflns_number_gt 5114
_reflns_number_total 5221
_reflns_threshold_expression 'I > 2\s(I)'
_cod_data_source_file ja7b06610_si_004.cif
_cod_data_source_block skr208
_cod_original_sg_symbol_H-M 'C 2/c'
_cod_database_code 4131533
_shelx_space_group_comment
;
The symmetry employed for this shelxl refinement is uniquely defined
by the following loop, which should always be used as a source of
symmetry information in preference to the above space-group names.
They are only intended as comments.
;
_shelxl_version_number 2014/6

loop_
_space_group_symop_operation_xyz
'x, y, z'
'-x, y, -z+1/2'
'x+1/2, y+1/2, z'
'-x+1/2, y+1/2, -z+1/2'
'-x, -y, -z'
'x, -y, z-1/2'
'-x+1/2, -y+1/2, -z'
'x+1/2, -y+1/2, z-1/2'

loop_
_atom_site_label
_atom_site_type_symbol
_atom_site_fract_x
_atom_site_fract_y
_atom_site_fract_z
_atom_site_U_iso_or_equiv
_atom_site_adp_type
_atom_site_occupancy
_atom_site_site_symmetry_order
_atom_site_calc_flag
_atom_site_refinement_flags_posn
_atom_site_refinement_flags_adp
Cl1 Cl 0.37408(2) 0.68257(4) 0.45551(2) 0.03336(12) Uani 1 1 d . .
Si1 Si 0.28610(2) 0.66261(3) 0.51344(2) 0.01618(11) Uani 1 1 d . .
N1 N 0.29056(6) 0.57203(9) 0.64438(5) 0.0152(2) Uani 1 1 d . .
C0 C 0.23506(7) 0.52935(9) 0.47674(5) 0.0132(2) Uani 1 1 d . .
H0A H 0.1849 0.5257 0.4914 0.020 Uiso 1 1 calc R U
H0B H 0.2635 0.4603 0.4917 0.020 Uiso 1 1 calc R U
H0C H 0.2306 0.5336 0.4282 0.020 Uiso 1 1 calc R U
C1 C 0.32738(7) 0.63489(11) 0.59945(6) 0.0171(2) Uani 1 1 d . .
C2 C 0.39294(7) 0.70078(12) 0.63822(7) 0.0229(3) Uani 1 1 d . .
C3 C 0.38879(8) 0.66179(12) 0.71049(7) 0.0241(3) Uani 1 1 d . .
H3A H 0.4266 0.6013 0.7230 0.029 Uiso 1 1 calc R U
H3B H 0.3986 0.7276 0.7412 0.029 Uiso 1 1 calc R U
C4 C 0.30942(7) 0.61467(11) 0.71400(6) 0.0190(2) Uani 1 1 d . .
C5 C 0.38702(9) 0.83213(13) 0.63212(8) 0.0302(3) Uani 1 1 d . .
H5A H 0.4288 0.8679 0.6601 0.045 Uiso 1 1 calc R U
H5B H 0.3394 0.8578 0.6465 0.045 Uiso 1 1 calc R U
H5C H 0.3891 0.8547 0.5858 0.045 Uiso 1 1 calc R U
C6 C 0.46930(8) 0.66589(15) 0.61603(9) 0.0331(3) Uani 1 1 d . .
H6A H 0.5099 0.6988 0.6466 0.050 Uiso 1 1 calc R U
H6B H 0.4728 0.6950 0.5712 0.050 Uiso 1 1 calc R U
H6C H 0.4736 0.5818 0.6162 0.050 Uiso 1 1 calc R U
C7 C 0.25537(9) 0.71136(12) 0.72842(7) 0.0242(3) Uani 1 1 d . .
H7A H 0.2759 0.7531 0.7683 0.036 Uiso 1 1 calc R U
H7B H 0.2067 0.6782 0.7354 0.036 Uiso 1 1 calc R U
H7C H 0.2490 0.7645 0.6907 0.036 Uiso 1 1 calc R U
C8 C 0.30866(9) 0.51870(12) 0.76518(7) 0.0244(3) Uani 1 1 d . .
H8A H 0.3243 0.5497 0.8095 0.037 Uiso 1 1 calc R U
H8B H 0.3433 0.4576 0.7552 0.037 Uiso 1 1 calc R U
H8C H 0.2578 0.4871 0.7638 0.037 Uiso 1 1 calc R U
C9 C 0.25665(7) 0.46149(10) 0.62834(6) 0.0152(2) Uani 1 1 d . .
C10 C 0.30377(7) 0.36760(11) 0.61691(6) 0.0184(2) Uani 1 1 d . .
C11 C 0.27099(8) 0.26246(11) 0.59679(7) 0.0229(3) Uani 1 1 d . .
H11 H 0.3021 0.1998 0.5874 0.028 Uiso 1 1 calc R U
C12 C 0.19394(9) 0.24788(12) 0.59034(7) 0.0245(3) Uani 1 1 d . .
H12 H 0.1725 0.1758 0.5767 0.029 Uiso 1 1 calc R U
C13 C 0.14860(8) 0.33873(11) 0.60392(7) 0.0218(3) Uani 1 1 d . .
H13 H 0.0959 0.3276 0.6006 0.026 Uiso 1 1 calc R U
C14 C 0.17825(7) 0.44687(11) 0.62252(6) 0.0169(2) Uani 1 1 d . .
C15 C 0.38867(8) 0.37564(12) 0.62562(7) 0.0228(3) Uani 1 1 d . .
H15 H 0.4027 0.4522 0.6459 0.027 Uiso 1 1 calc R U
C16 C 0.42425(9) 0.28217(15) 0.67279(8) 0.0322(3) Uani 1 1 d . .
H16A H 0.4786 0.2942 0.6804 0.048 Uiso 1 1 calc R U
H16B H 0.4139 0.2062 0.6529 0.048 Uiso 1 1 calc R U
H16C H 0.4030 0.2866 0.7151 0.048 Uiso 1 1 calc R U
C17 C 0.42090(9) 0.36906(15) 0.55897(8) 0.0316(3) Uani 1 1 d . .
H17A H 0.4757 0.3744 0.5664 0.047 Uiso 1 1 calc R U
H17B H 0.4011 0.4328 0.5306 0.047 Uiso 1 1 calc R U
H17C H 0.4065 0.2957 0.5373 0.047 Uiso 1 1 calc R U
C18 C 0.12355(7) 0.54235(11) 0.63470(7) 0.0194(2) Uani 1 1 d . .
H18 H 0.1514 0.6171 0.6374 0.023 Uiso 1 1 calc R U
C19 C 0.09117(8) 0.52314(14) 0.70064(8) 0.0276(3) Uani 1 1 d . .
H19A H 0.0579 0.5872 0.7087 0.041 Uiso 1 1 calc R U
H19B H 0.1322 0.5190 0.7368 0.041 Uiso 1 1 calc R U
H19C H 0.0628 0.4509 0.6986 0.041 Uiso 1 1 calc R U
C20 C 0.05824(8) 0.55132(13) 0.57888(8) 0.0279(3) Uani 1 1 d . .
H20A H 0.0278 0.6192 0.5862 0.042 Uiso 1 1 calc R U
H20B H 0.0271 0.4820 0.5787 0.042 Uiso 1 1 calc R U
H20C H 0.0783 0.5585 0.5361 0.042 Uiso 1 1 calc R U

loop_
_atom_site_aniso_label
_atom_site_aniso_U_11
_atom_site_aniso_U_22
_atom_site_aniso_U_33
_atom_site_aniso_U_23
_atom_site_aniso_U_13
_atom_site_aniso_U_12
Cl1 0.0266(2) 0.0402(2) 0.0359(2) 0.01228(15) 0.01496(15) 0.00799(14)
Si1 0.01592(18) 0.01508(17) 0.01795(18) 0.00103(11) 0.00371(13) 0.00137(11)
N1 0.0155(5) 0.0141(5) 0.0163(5) -0.0012(4) 0.0022(4) -0.0030(4)
C0 0.0228(6) 0.0067(4) 0.0098(4) -0.0016(4) 0.0004(4) 0.0014(4)
C1 0.0136(5) 0.0163(5) 0.0212(6) 0.0016(4) 0.0015(4) -0.0016(4)
C2 0.0171(6) 0.0229(6) 0.0276(6) 0.0036(5) -0.0024(5) -0.0071(5)
C3 0.0219(6) 0.0233(6) 0.0253(6) 0.0013(5) -0.0054(5) -0.0064(5)
C4 0.0218(6) 0.0171(6) 0.0173(5) -0.0019(4) -0.0009(4) -0.0029(5)
C5 0.0315(8) 0.0228(7) 0.0341(8) 0.0043(5) -0.0056(6) -0.0127(6)
C6 0.0157(6) 0.0413(9) 0.0415(9) 0.0086(7) -0.0003(6) -0.0069(6)
C7 0.0315(7) 0.0193(6) 0.0217(6) -0.0047(5) 0.0025(5) 0.0004(5)
C8 0.0324(7) 0.0210(6) 0.0194(6) 0.0007(5) 0.0006(5) -0.0020(5)
C9 0.0173(5) 0.0132(5) 0.0153(5) -0.0004(4) 0.0024(4) -0.0019(4)
C10 0.0206(6) 0.0174(6) 0.0174(5) 0.0001(4) 0.0026(4) 0.0022(5)
C11 0.0314(7) 0.0155(6) 0.0220(6) -0.0020(5) 0.0032(5) 0.0026(5)
C12 0.0341(7) 0.0159(6) 0.0229(6) -0.0022(5) 0.0005(5) -0.0053(5)
C13 0.0224(6) 0.0197(6) 0.0228(6) 0.0004(5) 0.0005(5) -0.0069(5)
C14 0.0168(6) 0.0161(5) 0.0178(5) 0.0007(4) 0.0022(4) -0.0019(4)
C15 0.0191(6) 0.0233(6) 0.0261(6) 0.0007(5) 0.0028(5) 0.0061(5)
C16 0.0297(7) 0.0318(8) 0.0342(8) 0.0055(6) -0.0008(6) 0.0110(6)
C17 0.0252(7) 0.0390(8) 0.0320(7) 0.0016(6) 0.0095(6) 0.0097(6)
C18 0.0144(5) 0.0192(6) 0.0250(6) 0.0007(5) 0.0038(4) -0.0008(4)
C19 0.0237(7) 0.0301(7) 0.0308(7) 0.0009(6) 0.0109(5) -0.0003(5)
C20 0.0180(6) 0.0298(7) 0.0348(7) 0.0038(6) -0.0015(5) 0.0000(5)

loop_
_atom_type_symbol
_atom_type_description
_atom_type_scat_dispersion_real
_atom_type_scat_dispersion_imag
_atom_type_scat_source
C C 0.0027 0.0014 'International Tables Vol C Tables 4.2.6.8 and 6.1.1.4'
H H 0.0000 0.0000 'International Tables Vol C Tables 4.2.6.8 and 6.1.1.4'
N N 0.0053 0.0028 'International Tables Vol C Tables 4.2.6.8 and 6.1.1.4'
Si Si 0.0722 0.0606 'International Tables Vol C Tables 4.2.6.8 and 6.1.1.4'
Cl Cl 0.1321 0.1363 'International Tables Vol C Tables 4.2.6.8 and 6.1.1.4'

loop_
_geom_angle_atom_site_label_1
_geom_angle_atom_site_label_2
_geom_angle_atom_site_label_3
_geom_angle
_geom_angle_site_symmetry_3
C1 Si1 C0 110.58(5) .
C1 Si1 Cl1 107.72(4) .
C0 Si1 Cl1 103.34(4) .
C1 Si1 Si1 120.22(5) 7_566
C0 Si1 Si1 111.68(4) 7_566
Cl1 Si1 Si1 101.43(2) 7_566
C1 N1 C9 122.57(10) .
C1 N1 C4 111.77(10) .
C9 N1 C4 123.46(10) .
Si1 C0 H0A 109.5 .
Si1 C0 H0B 109.5 .
H0A C0 H0B 109.5 .
Si1 C0 H0C 109.5 .
H0A C0 H0C 109.5 .
H0B C0 H0C 109.5 .
N1 C1 C2 108.48(10) .
N1 C1 Si1 122.80(9) .
C2 C1 Si1 126.67(9) .
C5 C2 C1 114.25(11) .
C5 C2 C6 107.05(12) .
C1 C2 C6 111.81(12) .
C5 C2 C3 110.97(13) .
C1 C2 C3 102.89(10) .
C6 C2 C3 109.86(12) .
C4 C3 C2 107.05(10) .
C4 C3 H3A 110.3 .
C2 C3 H3A 110.3 .
C4 C3 H3B 110.3 .
C2 C3 H3B 110.3 .
H3A C3 H3B 108.6 .
N1 C4 C8 112.46(10) .
N1 C4 C7 109.97(10) .
C8 C4 C7 110.54(11) .
N1 C4 C3 100.71(10) .
C8 C4 C3 111.85(11) .
C7 C4 C3 110.96(11) .
C2 C5 H5A 109.5 .
C2 C5 H5B 109.5 .
H5A C5 H5B 109.5 .
C2 C5 H5C 109.5 .
H5A C5 H5C 109.5 .
H5B C5 H5C 109.5 .
C2 C6 H6A 109.5 .
C2 C6 H6B 109.5 .
H6A C6 H6B 109.5 .
C2 C6 H6C 109.5 .
H6A C6 H6C 109.5 .
H6B C6 H6C 109.5 .
C4 C7 H7A 109.5 .
C4 C7 H7B 109.5 .
H7A C7 H7B 109.5 .
C4 C7 H7C 109.5 .
H7A C7 H7C 109.5 .
H7B C7 H7C 109.5 .
C4 C8 H8A 109.5 .
C4 C8 H8B 109.5 .
H8A C8 H8B 109.5 .
C4 C8 H8C 109.5 .
H8A C8 H8C 109.5 .
H8B C8 H8C 109.5 .
C14 C9 C10 120.19(11) .
C14 C9 N1 121.20(11) .
C10 C9 N1 118.60(11) .
C11 C10 C9 118.84(12) .
C11 C10 C15 118.19(12) .
C9 C10 C15 122.98(11) .
C12 C11 C10 121.19(12) .
C12 C11 H11 119.4 .
C10 C11 H11 119.4 .
C13 C12 C11 119.52(12) .
C13 C12 H12 120.2 .
C11 C12 H12 120.2 .
C12 C13 C14 121.73(13) .
C12 C13 H13 119.1 .
C14 C13 H13 119.1 .
C13 C14 C9 118.45(12) .
C13 C14 C18 117.79(11) .
C9 C14 C18 123.75(11) .
C10 C15 C17 111.63(12) .
C10 C15 C16 111.70(12) .
C17 C15 C16 110.06(12) .
C10 C15 H15 107.8 .
C17 C15 H15 107.8 .
C16 C15 H15 107.8 .
C15 C16 H16A 109.5 .
C15 C16 H16B 109.5 .
H16A C16 H16B 109.5 .
C15 C16 H16C 109.5 .
H16A C16 H16C 109.5 .
H16B C16 H16C 109.5 .
C15 C17 H17A 109.5 .
C15 C17 H17B 109.5 .
H17A C17 H17B 109.5 .
C15 C17 H17C 109.5 .
H17A C17 H17C 109.5 .
H17B C17 H17C 109.5 .
C14 C18 C19 110.54(11) .
C14 C18 C20 112.44(11) .
C19 C18 C20 108.69(11) .
C14 C18 H18 108.4 .
C19 C18 H18 108.4 .
C20 C18 H18 108.4 .
C18 C19 H19A 109.5 .
C18 C19 H19B 109.5 .
H19A C19 H19B 109.5 .
C18 C19 H19C 109.5 .
H19A C19 H19C 109.5 .
H19B C19 H19C 109.5 .
C18 C20 H20A 109.5 .
C18 C20 H20B 109.5 .
H20A C20 H20B 109.5 .
C18 C20 H20C 109.5 .
H20A C20 H20C 109.5 .
H20B C20 H20C 109.5 .

loop_
_geom_bond_atom_site_label_1
_geom_bond_atom_site_label_2
_geom_bond_distance
_geom_bond_site_symmetry_2
Cl1 Si1 2.0855(5) .
Si1 C1 1.8461(13) .
Si1 C0 1.9069(12) .
Si1 Si1 2.4371(7) 7_566
N1 C1 1.3923(16) .
N1 C9 1.4425(15) .
N1 C4 1.4997(15) .
C0 H0A 0.9800 .
C0 H0B 0.9800 .
C0 H0C 0.9800 .
C1 C2 1.5426(17) .
C2 C5 1.534(2) .
C2 C6 1.544(2) .
C2 C3 1.545(2) .
C3 C4 1.5348(19) .
C3 H3A 0.9900 .
C3 H3B 0.9900 .
C4 C8 1.5252(18) .
C4 C7 1.5337(19) .
C5 H5A 0.9800 .
C5 H5B 0.9800 .
C5 H5C 0.9800 .
C6 H6A 0.9800 .
C6 H6B 0.9800 .
C6 H6C 0.9800 .
C7 H7A 0.9800 .
C7 H7B 0.9800 .
C7 H7C 0.9800 .
C8 H8A 0.9800 .
C8 H8B 0.9800 .
C8 H8C 0.9800 .
C9 C14 1.4086(17) .
C9 C10 1.4153(17) .
C10 C11 1.3965(18) .
C10 C15 1.5165(18) .
C11 C12 1.384(2) .
C11 H11 0.9500 .
C12 C13 1.379(2) .
C12 H12 0.9500 .
C13 C14 1.3995(17) .
C13 H13 0.9500 .
C14 C18 1.5199(18) .
C15 C17 1.532(2) .
C15 C16 1.538(2) .
C15 H15 1.0000 .
C16 H16A 0.9800 .
C16 H16B 0.9800 .
C16 H16C 0.9800 .
C17 H17A 0.9800 .
C17 H17B 0.9800 .
C17 H17C 0.9800 .
C18 C19 1.5347(19) .
C18 C20 1.5386(19) .
C18 H18 1.0000 .
C19 H19A 0.9800 .
C19 H19B 0.9800 .
C19 H19C 0.9800 .
C20 H20A 0.9800 .
C20 H20B 0.9800 .
C20 H20C 0.9800 .
